data_7249382
loop_
_publ_author_name
'Jeon, Ie-Rang'
'Jeannin, Olivier'
'Robert, Antoine'
'Barri\`ere, Fr\'ed\'eric'
'Fourmigu\'e, Marc'

_publ_section_title
;
 N-Iodophthalimide as a halogen bond donor, a comparison with
 N-iodosuccinimide and N-iodosaccharin
;
_journal_issue 42
_journal_name_full CrystEngComm
_journal_page_first 6075
_journal_page_last 6081
_journal_paper_doi 10.1039/D4CE00654B
_journal_volume 26
_journal_year 2024
_chemical_formula_moiety 'C26 H16 I2 N4 O4'
_chemical_formula_sum 'C26 H16 I2 N4 O4'
_chemical_formula_weight 702.23
_chemical_name_common beta-(NIPht)2(p-bipy)
_chemical_name_systematic 'Bis(N(iodophtalimide)(4,4'-bipyridine), beta phase'
_space_group_IT_number 14
_space_group_name_Hall '-P 2ybc'
_space_group_name_H-M_alt 'P 1 21/c 1'
_symmetry_cell_setting monoclinic
_symmetry_Int_Tables_number 14
_symmetry_space_group_name_Hall '-P 2ybc'
_symmetry_space_group_name_H-M 'P 1 21/c 1'
_atom_sites_solution_hydrogens geom
_atom_sites_solution_primary 'dual - dual-space method e.g. SHELXD'
_atom_sites_solution_secondary 'dual - dual-space method e.g. SHELXD'
_audit_conform_dict_location ftp://ftp.iucr.org/pub/cif_core.dic
_audit_conform_dict_name cif_core.dic
_audit_conform_dict_version 2.4.3
_audit_creation_date 2019-10-24T09:52:25-00:00
_audit_creation_method 'WinGX routine CIF_UPDATE'
_audit_update_record
;
2024-06-27 deposited with the CCDC.	2024-09-25 downloaded from the CCDC.
;
_cell_angle_alpha 90
_cell_angle_beta 97.896(3)
_cell_angle_gamma 90
_cell_formula_units_Z 2
_cell_length_a 7.5392(8)
_cell_length_b 9.4310(10)
_cell_length_c 17.2253(18)
_cell_measurement_reflns_used 4213
_cell_measurement_temperature 296(2)
_cell_measurement_theta_max 26.46
_cell_measurement_theta_min 2.47
_cell_measurement_wavelength 0.71073
_cell_volume 1213.1(2)
_computing_cell_refinement 'SAINT V8.34A integration software'
_computing_data_collection 'Bruker APEX2 software'
_computing_data_reduction 'SORTAV (Blessing, 1995)'
_computing_molecular_graphics 'Ortep for Windows (Farrugia, 2012)'
_computing_publication_material 'WinGX publication routines (Farrugia, 2012)'
_computing_structure_refinement 'SHELXL-2014/7 (Sheldrick, 2014)'
_computing_structure_solution 'SHELXT-2014 (Sheldrick, 2014)'
_diffrn_ambient_temperature 296(2)
_diffrn_detector 'APEX-II CCD'
_diffrn_measured_fraction_theta_full 0.998
_diffrn_measured_fraction_theta_max 0.984
_diffrn_measurement_device '\k-geometry diffractometer'
_diffrn_measurement_device_type 'Bruker APEX-II'
_diffrn_measurement_method '\f or \w oscillation scans'
_diffrn_orient_matrix_UB_11 2
_diffrn_orient_matrix_UB_12 -0.132804
_diffrn_orient_matrix_UB_13 -0.012704
_diffrn_orient_matrix_UB_21 2
_diffrn_orient_matrix_UB_22 0.008357
_diffrn_orient_matrix_UB_23 -0.014615
_diffrn_orient_matrix_UB_31 2
_diffrn_orient_matrix_UB_32 -0.014997
_diffrn_orient_matrix_UB_33 0.104249
_diffrn_radiation_monochromator graphite
_diffrn_radiation_probe x-ray
_diffrn_radiation_type MoK\a
_diffrn_radiation_wavelength 0.71073
_diffrn_reflns_av_R_equivalents 0.048
_diffrn_reflns_av_unetI/netI 0.0386
_diffrn_reflns_Laue_measured_fraction_full 0.998
_diffrn_reflns_Laue_measured_fraction_max 0.984
_diffrn_reflns_limit_h_max 9
_diffrn_reflns_limit_h_min -9
_diffrn_reflns_limit_k_max 12
_diffrn_reflns_limit_k_min 0
_diffrn_reflns_limit_l_max 22
_diffrn_reflns_limit_l_min 0
_diffrn_reflns_number 2727
_diffrn_reflns_point_group_measured_fraction_full 0.998
_diffrn_reflns_point_group_measured_fraction_max 0.984
_diffrn_reflns_reduction_process
;
        Scaled and merged with Sortav
        R.H. Blessing, (1987) Cryst. Rev. 1, 3-58
        R.H. Blessing, (1989) J. Appl. Cryst. 22, 396-397
;
_diffrn_reflns_theta_full 25.242
_diffrn_reflns_theta_max 27.489
_diffrn_reflns_theta_min 2.387
_diffrn_source 'sealed x-ray tube'
_diffrn_standards_number 0
_exptl_absorpt_coefficient_mu 2.634
_exptl_absorpt_correction_T_max 0.924
_exptl_absorpt_correction_T_min 0.768
_exptl_absorpt_correction_type multi-scan
_exptl_absorpt_process_details
;
TWINABS - Bruker AXS scaling for twinned crystals - Version 2012/1
;
_exptl_crystal_colour colorless
_exptl_crystal_density_diffrn 1.922
_exptl_crystal_density_method 'not measured'
_exptl_crystal_description prism
_exptl_crystal_F_000 676
_exptl_crystal_recrystallization_method 'Re-crystallisation from solvent: CH2Cl2/pentane'
_exptl_crystal_size_max 0.1
_exptl_crystal_size_mid 0.09
_exptl_crystal_size_min 0.03
_refine_diff_density_max 0.668
_refine_diff_density_min -0.637
_refine_diff_density_rms 0.134
_refine_ls_extinction_method none
_refine_ls_goodness_of_fit_ref 1.188
_refine_ls_hydrogen_treatment constr
_refine_ls_matrix_type full
_refine_ls_number_constraints 0
_refine_ls_number_parameters 164
_refine_ls_number_reflns 2727
_refine_ls_number_restraints 0
_refine_ls_restrained_S_all 1.188
_refine_ls_R_factor_all 0.0563
_refine_ls_R_factor_gt 0.0374
_refine_ls_shift/su_max 0.001
_refine_ls_shift/su_mean 0
_refine_ls_structure_factor_coef Fsqd
_refine_ls_weighting_details 'w=1/[\s^2^(Fo^2^)+(0.0229P)^2^+1.7040P] where P=(Fo^2^+2Fc^2^)/3'
_refine_ls_weighting_scheme calc
_refine_ls_wR_factor_gt 0.0726
_refine_ls_wR_factor_ref 0.0788
_reflns_Friedel_coverage 0
_reflns_number_gt 2216
_reflns_number_total 2727
_reflns_threshold_expression 'I > 2\s(I)'
_cod_data_source_file d4ce00654b1.cif
_cod_data_source_block shelx_CCDC5
_cod_depositor_comments 'Adding full bibliography for 7249377--7249386.cif.'
_cod_original_sg_symbol_H-M 'P 21/c'
_cod_database_code 7249382

loop_
_symmetry_equiv_pos_as_xyz
'x, y, z'
'-x, y+1/2, -z+1/2'
'-x, -y, -z'
'x, -y-1/2, z-1/2'

loop_
_atom_site_label
_atom_site_type_symbol
_atom_site_fract_x
_atom_site_fract_y
_atom_site_fract_z
_atom_site_U_iso_or_equiv
_atom_site_adp_type
_atom_site_occupancy
_atom_site_site_symmetry_order
_atom_site_calc_flag
_atom_site_refinement_flags_posn
_atom_site_refinement_flags_adp
_atom_site_refinement_flags_occupancy
_atom_site_disorder_assembly
_atom_site_disorder_group
C1 C 0.1743(7) 0.3998(5) 0.5601(3) 0.0338(12) Uani 1 1 d . . . . .
C2 C 0.1068(6) 0.2710(5) 0.5316(3) 0.0318(11) Uani 1 1 d . . . . .
C3 C 0.0255(7) 0.1783(6) 0.5775(3) 0.0415(13) Uani 1 1 d . . . . .
H3 H -0.0197 0.0914 0.5583 0.05 Uiso 1 1 calc R U . . .
C4 C 0.0146(8) 0.2206(7) 0.6534(3) 0.0521(16) Uani 1 1 d . . . . .
H4 H -0.0414 0.1612 0.6857 0.062 Uiso 1 1 calc R U . . .
C5 C 0.0833(8) 0.3469(7) 0.6828(3) 0.0508(16) Uani 1 1 d . . . . .
H5 H 0.0754 0.3702 0.7347 0.061 Uiso 1 1 calc R U . . .
C6 C 0.1644(7) 0.4409(6) 0.6368(3) 0.0422(13) Uani 1 1 d . . . . .
H6 H 0.2101 0.5273 0.6563 0.051 Uiso 1 1 calc R U . . .
C7 C 0.2543(7) 0.4723(5) 0.4963(3) 0.0328(11) Uani 1 1 d . . . . .
C8 C 0.1439(7) 0.2587(6) 0.4495(3) 0.0364(11) Uani 1 1 d . . . . .
C9 C 0.3593(8) 0.5769(6) 0.1529(3) 0.0459(13) Uani 1 1 d . . . . .
H9 H 0.2974 0.6473 0.1758 0.055 Uiso 1 1 calc R U . . .
C10 C 0.3904(8) 0.5957(5) 0.0772(3) 0.0443(15) Uani 1 1 d . . . . .
H10 H 0.3502 0.6774 0.05 0.053 Uiso 1 1 calc R U . . .
C11 C 0.4821(6) 0.4927(5) 0.0408(3) 0.0288(11) Uani 1 1 d . . . . .
C12 C 0.5353(8) 0.3727(6) 0.0850(3) 0.0422(14) Uani 1 1 d . . . . .
H12 H 0.5946 0.2993 0.0634 0.051 Uiso 1 1 calc R U . . .
C13 C 0.4994(8) 0.3635(6) 0.1610(3) 0.0439(13) Uani 1 1 d . . . . .
H13 H 0.5376 0.2833 0.19 0.053 Uiso 1 1 calc R U . . .
I1 I 0.32337(5) 0.42310(3) 0.32536(2) 0.03448(11) Uani 1 1 d . . . . .
N1 N 0.2367(6) 0.3800(4) 0.4335(3) 0.0349(10) Uani 1 1 d . . . . .
N2 N 0.4125(6) 0.4640(5) 0.1952(2) 0.0374(11) Uani 1 1 d . . . . .
O1 O 0.3209(6) 0.5885(4) 0.4983(2) 0.0455(9) Uani 1 1 d . . . . .
O2 O 0.1031(6) 0.1638(4) 0.4033(2) 0.0578(12) Uani 1 1 d . . . . .

loop_
_atom_site_aniso_label
_atom_site_aniso_U_11
_atom_site_aniso_U_22
_atom_site_aniso_U_33
_atom_site_aniso_U_23
_atom_site_aniso_U_13
_atom_site_aniso_U_12
C1 0.037(3) 0.033(3) 0.032(3) 0.002(2) 0.010(2) 0.006(2)
C2 0.027(3) 0.032(3) 0.037(3) 0.001(2) 0.003(2) 0.004(2)
C3 0.034(3) 0.043(3) 0.048(3) 0.014(3) 0.008(3) -0.004(2)
C4 0.049(4) 0.063(4) 0.047(4) 0.024(3) 0.017(3) 0.007(3)
C5 0.053(4) 0.069(4) 0.031(3) 0.007(3) 0.010(3) 0.018(3)
C6 0.047(3) 0.046(3) 0.034(3) -0.002(3) 0.006(3) 0.007(3)
C7 0.031(3) 0.031(2) 0.036(3) -0.002(2) 0.000(2) 0.003(2)
C8 0.040(3) 0.032(3) 0.037(3) 0.000(2) 0.003(3) -0.006(2)
C9 0.066(4) 0.036(3) 0.038(3) 0.000(3) 0.015(3) 0.009(3)
C10 0.075(4) 0.024(3) 0.037(3) 0.003(2) 0.017(3) 0.007(3)
C11 0.031(3) 0.026(2) 0.029(3) 0.001(2) 0.005(2) -0.005(2)
C12 0.049(4) 0.039(3) 0.040(3) 0.007(2) 0.013(3) 0.013(3)
C13 0.055(4) 0.045(3) 0.033(3) 0.011(3) 0.012(3) 0.015(3)
I1 0.03898(19) 0.03406(16) 0.03075(16) 0.00127(16) 0.00605(15) -0.00134(17)
N1 0.043(3) 0.031(2) 0.032(2) -0.0019(19) 0.011(2) -0.0082(19)
N2 0.043(3) 0.042(2) 0.029(2) 0.005(2) 0.011(2) 0.000(2)
O1 0.061(3) 0.0283(19) 0.048(2) -0.0031(17) 0.011(2) -0.0108(19)
O2 0.079(3) 0.047(2) 0.050(3) -0.012(2) 0.016(2) -0.026(2)

loop_
_atom_type_symbol
_atom_type_description
_atom_type_scat_dispersion_real
_atom_type_scat_dispersion_imag
_atom_type_scat_source
C C 0.0033 0.0016 'International Tables Vol C Tables 4.2.6.8 and 6.1.1.4'
H H 0 0 'International Tables Vol C Tables 4.2.6.8 and 6.1.1.4'
I I -0.4742 1.8119 'International Tables Vol C Tables 4.2.6.8 and 6.1.1.4'
N N 0.0061 0.0033 'International Tables Vol C Tables 4.2.6.8 and 6.1.1.4'
O O 0.0106 0.006 'International Tables Vol C Tables 4.2.6.8 and 6.1.1.4'

loop_
_geom_angle_atom_site_label_1
_geom_angle_atom_site_label_2
_geom_angle_atom_site_label_3
_geom_angle
_geom_angle_site_symmetry_1
_geom_angle_site_symmetry_3
_geom_angle_publ_flag
C2 C1 C6 121.2(5) . . ?
C2 C1 C7 107.9(4) . . ?
C6 C1 C7 130.8(5) . . ?
C3 C2 C1 121.7(5) . . ?
C3 C2 C8 130.9(5) . . ?
C1 C2 C8 107.4(4) . . ?
C4 C3 C2 116.7(5) . . ?
C4 C3 H3 121.7 . . ?
C2 C3 H3 121.7 . . ?
C5 C4 C3 122.2(6) . . ?
C5 C4 H4 118.9 . . ?
C3 C4 H4 118.9 . . ?
C4 C5 C6 121.3(6) . . ?
C4 C5 H5 119.3 . . ?
C6 C5 H5 119.3 . . ?
C1 C6 C5 116.8(5) . . ?
C1 C6 H6 121.6 . . ?
C5 C6 H6 121.6 . . ?
O1 C7 N1 126.2(5) . . ?
O1 C7 C1 127.3(5) . . ?
N1 C7 C1 106.5(4) . . ?
O2 C8 N1 124.7(5) . . ?
O2 C8 C2 128.4(5) . . ?
N1 C8 C2 106.9(4) . . ?
N2 C9 C10 123.5(5) . . ?
N2 C9 H9 118.3 . . ?
C10 C9 H9 118.3 . . ?
C9 C10 C11 120.0(5) . . ?
C9 C10 H10 120 . . ?
C11 C10 H10 120 . . ?
C10 C11 C12 116.4(5) . . ?
C10 C11 C11 122.2(5) . 3_665 ?
C12 C11 C11 121.4(6) . 3_665 ?
C13 C12 C11 119.5(5) . . ?
C13 C12 H12 120.2 . . ?
C11 C12 H12 120.2 . . ?
N2 C13 C12 123.3(5) . . ?
N2 C13 H13 118.4 . . ?
C12 C13 H13 118.4 . . ?
N1 I1 N2 176.79(15) . . ?
C7 N1 C8 111.1(4) . . ?
C7 N1 I1 124.5(3) . . ?
C8 N1 I1 124.3(3) . . ?
C9 N2 C13 117.3(5) . . ?
C9 N2 I1 121.9(4) . . ?
C13 N2 I1 120.2(4) . . ?

loop_
_geom_bond_atom_site_label_1
_geom_bond_atom_site_label_2
_geom_bond_distance
_geom_bond_site_symmetry_2
_geom_bond_publ_flag
C1 C2 1.381(7) . ?
C1 C6 1.388(8) . ?
C1 C7 1.490(7) . ?
C2 C3 1.379(7) . ?
C2 C8 1.484(7) . ?
C3 C4 1.380(8) . ?
C3 H3 0.93 . ?
C4 C5 1.368(9) . ?
C4 H4 0.93 . ?
C5 C6 1.386(8) . ?
C5 H5 0.93 . ?
C6 H6 0.93 . ?
C7 O1 1.204(6) . ?
C7 N1 1.381(7) . ?
C8 O2 1.208(6) . ?
C8 N1 1.388(6) . ?
C9 N2 1.321(7) . ?
C9 C10 1.369(8) . ?
C9 H9 0.93 . ?
C10 C11 1.390(7) . ?
C10 H10 0.93 . ?
C11 C12 1.393(7) . ?
C11 C11 1.474(10) 3_665 ?
C12 C13 1.375(8) . ?
C12 H12 0.93 . ?
C13 N2 1.334(7) . ?
C13 H13 0.93 . ?
I1 N1 2.096(4) . ?
I1 N2 2.457(4) . ?
